data_7024148
loop_
_publ_author_name
'Wooles, Ashley J.'
'Mills, David P.'
'Lewis, William'
'Blake, Alexander J.'
'Liddle, Stephen T.'

_publ_section_title
;
 Lanthanide tri-benzyl complexes: structural variations and useful
 precursors to phosphorus-stabilised lanthanide carbenes.
;
_journal_issue 2
_journal_name_full 'Dalton transactions (Cambridge, England : 2003)'
_journal_page_first 500
_journal_page_last 510
_journal_paper_doi 10.1039/b911717b
_journal_volume 39
_journal_year 2010
_chemical_formula_moiety 'C62 H77 N4 P4 Si4 Sm'
_chemical_formula_sum 'C62 H77 N4 P4 Si4 Sm'
_chemical_formula_weight 1264.87
_chemical_name_systematic
;
?
;
_space_group_IT_number 15
_symmetry_cell_setting monoclinic
_symmetry_space_group_name_Hall '-C 2yc'
_symmetry_space_group_name_H-M 'C 1 2/c 1'
_atom_sites_solution_hydrogens geom
_atom_sites_solution_primary heavy
_atom_sites_solution_secondary difmap
_audit_creation_method 'enCIFer editing of SHELXL97 CIF output'
_cell_angle_alpha 90.00
_cell_angle_beta 131.129(11)
_cell_angle_gamma 90.00
_cell_formula_units_Z 8
_cell_length_a 31.20(2)
_cell_length_b 25.748(16)
_cell_length_c 21.026(14)
_cell_measurement_reflns_used 473
_cell_measurement_temperature 150(2)
_cell_measurement_theta_max 24.85
_cell_measurement_theta_min 2.53
_cell_volume 12723(14)
_computing_cell_refinement 'Bruker SAINT version 6.36a (Bruker, 2000)'
_computing_data_collection 'Bruker SMART version 5.625 (Bruker, 2001)'
_computing_data_reduction 'Bruker SAINT; Bruker SHELXTL (Bruker, 2001)'
_computing_molecular_graphics 'Bruker SHELXTL'
_computing_publication_material 'enCIFer(Allen et al.,2004);PLATON(Spek,2003)'
_computing_structure_refinement 'SHELXL-97 (Sheldrick, 1997)'
_computing_structure_solution 'Bruker SHELXTL'
_diffrn_ambient_temperature 150(2)
_diffrn_measured_fraction_theta_full 0.980
_diffrn_measured_fraction_theta_max 0.980
_diffrn_measurement_device_type 'Bruker SMART APEX CCD diffractometer'
_diffrn_measurement_method '\w rotation with narrow frames'
_diffrn_radiation_monochromator graphite
_diffrn_radiation_source 'normal-focus sealed tube'
_diffrn_radiation_type MoK\a
_diffrn_radiation_wavelength 0.71073
_diffrn_reflns_av_R_equivalents 0.2773
_diffrn_reflns_av_sigmaI/netI 0.2987
_diffrn_reflns_limit_h_max 31
_diffrn_reflns_limit_h_min -24
_diffrn_reflns_limit_k_max 25
_diffrn_reflns_limit_k_min -24
_diffrn_reflns_limit_l_max 21
_diffrn_reflns_limit_l_min -21
_diffrn_reflns_number 21961
_diffrn_reflns_theta_full 21.03
_diffrn_reflns_theta_max 21.03
_diffrn_reflns_theta_min 1.17
_diffrn_standards_decay_% 0
_diffrn_standards_number 0
_exptl_absorpt_coefficient_mu 1.139
_exptl_absorpt_correction_T_max 0.96
_exptl_absorpt_correction_T_min 0.90
_exptl_absorpt_correction_type multi-scan
_exptl_absorpt_process_details '(SADABS; Bruker, 2001)'
_exptl_crystal_colour yellow
_exptl_crystal_density_diffrn 1.321
_exptl_crystal_density_method 'not measured'
_exptl_crystal_description block
_exptl_crystal_F_000 5240
_exptl_crystal_size_max 0.09
_exptl_crystal_size_mid 0.03
_exptl_crystal_size_min 0.03
_refine_diff_density_max 1.113
_refine_diff_density_min -0.755
_refine_diff_density_rms 0.151
_refine_ls_extinction_coef 0.0047(2)
_refine_ls_extinction_expression Fc^*^=kFc[1+0.001xFc^2^\l^3^/sin(2\q)]^-1/4^
_refine_ls_extinction_method SHELXL
_refine_ls_goodness_of_fit_ref 0.988
_refine_ls_hydrogen_treatment constr
_refine_ls_matrix_type full
_refine_ls_number_parameters 689
_refine_ls_number_reflns 6738
_refine_ls_number_restraints 1
_refine_ls_restrained_S_all 0.988
_refine_ls_R_factor_all 0.1956
_refine_ls_R_factor_gt 0.0720
_refine_ls_shift/su_max 0.001
_refine_ls_shift/su_mean 0.000
_refine_ls_structure_factor_coef Fsqd
_refine_ls_weighting_details 'calc w=1/[\s^2^(Fo^2^)+(0.0434P)^2^+0.0000P] where P=(Fo^2^+2Fc^2^)/3'
_refine_ls_weighting_scheme calc
_refine_ls_wR_factor_gt 0.1410
_refine_ls_wR_factor_ref 0.2007
_reflns_number_gt 3006
_reflns_number_total 6738
_reflns_threshold_expression I>2\s(I)
_cod_data_source_file b911717b.txt
_cod_data_source_block 16
_cod_depositor_comments
;
The following automatic conversions were performed:

'_symmetry_cell_setting' value 'Monoclinic' changed to 'monoclinic'
according to /home/saulius/struct/CIF-dictionaries/cif_core.dic
dictionary named 'cif_core.dic' version 2.4.2 from 2011-04-26.

Automatic conversion script
Id: cif_fix_values 1891 2012-01-12 08:04:46Z andrius 
;
_cod_original_cell_volume 12724(14)
_cod_original_sg_symbol_H-M C2/c
_cod_database_code 7024148

loop_
_symmetry_equiv_pos_as_xyz
'x, y, z'
'-x, y, -z+1/2'
'x+1/2, y+1/2, z'
'-x+1/2, y+1/2, -z+1/2'
'-x, -y, -z'
'x, -y, z-1/2'
'-x+1/2, -y+1/2, -z'
'x+1/2, -y+1/2, z-1/2'

loop_
_atom_site_label
_atom_site_type_symbol
_atom_site_fract_x
_atom_site_fract_y
_atom_site_fract_z
_atom_site_U_iso_or_equiv
_atom_site_adp_type
_atom_site_occupancy
_atom_site_symmetry_multiplicity
_atom_site_calc_flag
_atom_site_refinement_flags
Sm1 Sm 0.26512(5) 0.61992(4) 0.75529(6) 0.0364(5) Uani 1 1 d .
C1 C 0.1683(7) 0.5942(6) 0.6795(10) 0.030(5) Uani 1 1 d .
P1 P 0.1424(2) 0.65316(18) 0.6572(3) 0.0401(15) Uani 1 1 d .
P2 P 0.1775(2) 0.53124(18) 0.6779(3) 0.0393(15) Uani 1 1 d .
C2 C 0.1110(9) 0.6676(7) 0.7046(11) 0.039(6) Uani 1 1 d .
C3 C 0.0638(9) 0.6437(7) 0.6819(13) 0.046(6) Uani 1 1 d .
H3A H 0.0426 0.6212 0.6343 0.056 Uiso 1 1 calc R
C4 C 0.0465(10) 0.6511(8) 0.7253(16) 0.062(7) Uani 1 1 d .
H4A H 0.0129 0.6346 0.7072 0.075 Uiso 1 1 calc R
C5 C 0.0773(11) 0.6826(8) 0.7959(14) 0.062(7) Uani 1 1 d .
H5A H 0.0648 0.6871 0.8263 0.075 Uiso 1 1 calc R
C6 C 0.1247(10) 0.7070(7) 0.8223(13) 0.051(6) Uani 1 1 d .
H6A H 0.1457 0.7284 0.8712 0.062 Uiso 1 1 calc R
C7 C 0.1425(9) 0.7006(8) 0.7770(13) 0.050(6) Uani 1 1 d .
H7A H 0.1755 0.7182 0.7942 0.059 Uiso 1 1 calc R
C8 C 0.0804(9) 0.6646(7) 0.5429(12) 0.044(6) Uani 1 1 d .
C9 C 0.0799(10) 0.6364(7) 0.4857(14) 0.051(6) Uani 1 1 d .
H9A H 0.1102 0.6131 0.5058 0.061 Uiso 1 1 calc R
C10 C 0.0353(10) 0.6422(8) 0.3994(13) 0.047(6) Uani 1 1 d .
H10A H 0.0347 0.6233 0.3600 0.056 Uiso 1 1 calc R
C11 C -0.0075(9) 0.6754(8) 0.3728(14) 0.063(8) Uani 1 1 d .
H11A H -0.0375 0.6805 0.3138 0.075 Uiso 1 1 calc R
C12 C -0.0089(11) 0.7023(9) 0.4285(17) 0.067(7) Uani 1 1 d .
H12A H -0.0395 0.7250 0.4086 0.081 Uiso 1 1 calc R
C13 C 0.0358(9) 0.6950(7) 0.5144(13) 0.039(5) Uani 1 1 d .
H13A H 0.0349 0.7118 0.5537 0.046 Uiso 1 1 calc R
C14 C 0.1491(7) 0.4892(6) 0.7137(11) 0.026(5) Uani 1 1 d .
C15 C 0.1331(8) 0.5092(8) 0.7548(12) 0.050(6) Uani 1 1 d .
H15A H 0.1365 0.5455 0.7654 0.060 Uiso 1 1 calc R
C16 C 0.1116(10) 0.4771(10) 0.7818(13) 0.074(8) Uani 1 1 d .
H16A H 0.0972 0.4916 0.8060 0.089 Uiso 1 1 calc R
C17 C 0.1116(10) 0.4257(10) 0.7729(14) 0.070(7) Uani 1 1 d .
H17A H 0.0991 0.4038 0.7943 0.085 Uiso 1 1 calc R
C18 C 0.1292(9) 0.4032(8) 0.7339(14) 0.062(7) Uani 1 1 d .
H18A H 0.1288 0.3665 0.7284 0.075 Uiso 1 1 calc R
C19 C 0.1474(8) 0.4351(7) 0.7033(11) 0.047(6) Uani 1 1 d .
H19A H 0.1588 0.4205 0.6750 0.056 Uiso 1 1 calc R
C20 C 0.1333(10) 0.5053(7) 0.5701(12) 0.043(6) Uani 1 1 d .
C21 C 0.1607(9) 0.4847(7) 0.5399(14) 0.049(6) Uani 1 1 d .
H21A H 0.2009 0.4834 0.5746 0.059 Uiso 1 1 calc R
C22 C 0.1235(12) 0.4669(7) 0.4555(16) 0.056(7) Uani 1 1 d .
H22A H 0.1397 0.4524 0.4339 0.067 Uiso 1 1 calc R
C23 C 0.0664(13) 0.4691(9) 0.4039(16) 0.072(8) Uani 1 1 d .
H23A H 0.0431 0.4572 0.3473 0.087 Uiso 1 1 calc R
C24 C 0.0424(11) 0.4892(9) 0.4353(15) 0.074(9) Uani 1 1 d .
H24A H 0.0022 0.4902 0.3997 0.089 Uiso 1 1 calc R
C25 C 0.0747(10) 0.5077(8) 0.5157(16) 0.061(7) Uani 1 1 d .
H25A H 0.0567 0.5223 0.5344 0.073 Uiso 1 1 calc R
N1 N 0.1939(6) 0.6918(4) 0.6901(8) 0.027(4) Uani 1 1 d .
Si1 Si 0.1875(2) 0.75645(18) 0.6605(3) 0.0396(16) Uani 1 1 d .
C26 C 0.1341(8) 0.7939(7) 0.6543(13) 0.061(7) Uani 1 1 d .
H26A H 0.0958 0.7810 0.6071 0.092 Uiso 1 1 calc R
H26B H 0.1366 0.8307 0.6454 0.092 Uiso 1 1 calc R
H26C H 0.1415 0.7898 0.7071 0.092 Uiso 1 1 calc R
C27 C 0.2561(7) 0.7929(6) 0.7392(10) 0.042(5) Uani 1 1 d .
H27A H 0.2627 0.7982 0.7912 0.063 Uiso 1 1 calc R
H27B H 0.2537 0.8267 0.7155 0.063 Uiso 1 1 calc R
H27C H 0.2876 0.7729 0.7518 0.063 Uiso 1 1 calc R
C28 C 0.1674(10) 0.7610(7) 0.5547(11) 0.061(7) Uani 1 1 d .
H28A H 0.1316 0.7424 0.5126 0.091 Uiso 1 1 calc R
H28B H 0.1975 0.7455 0.5579 0.091 Uiso 1 1 calc R
H28C H 0.1627 0.7976 0.5382 0.091 Uiso 1 1 calc R
N2 N 0.2460(6) 0.5242(5) 0.7343(8) 0.041(5) Uani 1 1 d .
Si2 Si 0.2919(2) 0.47364(19) 0.7885(3) 0.0441(17) Uani 1 1 d .
C29 C 0.3652(9) 0.5025(8) 0.8509(13) 0.070(7) Uani 1 1 d .
H29A H 0.3734 0.5077 0.8136 0.105 Uiso 1 1 calc R
H29B H 0.3934 0.4788 0.8968 0.105 Uiso 1 1 calc R
H29C H 0.3668 0.5360 0.8746 0.105 Uiso 1 1 calc R
C30 C 0.2909(9) 0.4414(7) 0.8693(12) 0.059(7) Uani 1 1 d .
H30A H 0.2601 0.4158 0.8409 0.089 Uiso 1 1 calc R
H30B H 0.2846 0.4679 0.8960 0.089 Uiso 1 1 calc R
H30C H 0.3274 0.4241 0.9125 0.089 Uiso 1 1 calc R
C31 C 0.2844(8) 0.4185(7) 0.7226(11) 0.052(6) Uani 1 1 d .
H31A H 0.2928 0.4311 0.6879 0.078 Uiso 1 1 calc R
H31B H 0.2454 0.4051 0.6859 0.078 Uiso 1 1 calc R
H31C H 0.3110 0.3907 0.7598 0.078 Uiso 1 1 calc R
C32 C 0.3649(7) 0.6885(7) 0.8422(11) 0.039(5) Uani 1 1 d .
H32A H 0.3530 0.7254 0.8238 0.046 Uiso 1 1 calc R
P3 P 0.3751(2) 0.65653(18) 0.7791(3) 0.0392(15) Uani 1 1 d .
P4 P 0.3721(2) 0.67493(18) 0.9291(3) 0.0369(15) Uani 1 1 d .
C33 C 0.3782(10) 0.7100(7) 0.7247(12) 0.039(5) Uani 1 1 d .
C34 C 0.3298(9) 0.7421(8) 0.6752(13) 0.060(7) Uani 1 1 d .
H34A H 0.2989 0.7376 0.6735 0.073 Uiso 1 1 calc R
C35 C 0.3297(10) 0.7807(7) 0.6285(12) 0.054(6) Uani 1 1 d .
H35A H 0.2979 0.8033 0.5945 0.065 Uiso 1 1 calc R
C36 C 0.3743(11) 0.7871(7) 0.6303(13) 0.049(6) Uani 1 1 d .
H36A H 0.3728 0.8145 0.5986 0.059 Uiso 1 1 calc R
C37 C 0.4205(9) 0.7553(8) 0.6758(11) 0.056(7) Uani 1 1 d .
H37A H 0.4509 0.7596 0.6762 0.068 Uiso 1 1 calc R
C38 C 0.4208(9) 0.7155(8) 0.7229(11) 0.044(6) Uani 1 1 d .
H38A H 0.4518 0.6918 0.7541 0.052 Uiso 1 1 calc R
C39 C 0.4429(8) 0.6258(7) 0.8375(10) 0.034(5) Uani 1 1 d .
C40 C 0.4477(10) 0.5753(7) 0.8115(12) 0.049(6) Uani 1 1 d .
H40A H 0.4147 0.5570 0.7660 0.059 Uiso 1 1 calc R
C41 C 0.4999(11) 0.5551(7) 0.8530(14) 0.056(7) Uani 1 1 d .
H41A H 0.5026 0.5220 0.8359 0.067 Uiso 1 1 calc R
C42 C 0.5489(10) 0.5794(8) 0.9182(14) 0.059(7) Uani 1 1 d .
H42A H 0.5846 0.5630 0.9461 0.071 Uiso 1 1 calc R
C43 C 0.5468(9) 0.6268(9) 0.9432(13) 0.058(6) Uani 1 1 d .
H43A H 0.5810 0.6444 0.9877 0.070 Uiso 1 1 calc R
C44 C 0.4941(9) 0.6500(7) 0.9030(13) 0.049(6) Uani 1 1 d .
H44A H 0.4930 0.6835 0.9209 0.059 Uiso 1 1 calc R
C45 C 0.4416(8) 0.6577(7) 1.0258(11) 0.035(5) Uani 1 1 d .
C46 C 0.4687(9) 0.6139(7) 1.0276(14) 0.051(6) Uani 1 1 d .
H46A H 0.4504 0.5949 0.9769 0.061 Uiso 1 1 calc R
C47 C 0.5202(11) 0.5973(9) 1.0992(16) 0.066(7) Uani 1 1 d .
H47A H 0.5372 0.5674 1.0973 0.079 Uiso 1 1 calc R
C48 C 0.5481(9) 0.6233(9) 1.1746(16) 0.063(7) Uani 1 1 d .
H48A H 0.5827 0.6103 1.2255 0.076 Uiso 1 1 calc R
C49 C 0.5253(12) 0.6670(10) 1.1740(15) 0.080(8) Uani 1 1 d .
H49A H 0.5459 0.6868 1.2244 0.096 Uiso 1 1 calc R
C50 C 0.4714(9) 0.6852(8) 1.1009(14) 0.055(6) Uani 1 1 d .
H50A H 0.4558 0.7160 1.1033 0.066 Uiso 1 1 calc R
C51 C 0.3556(10) 0.7384(7) 0.9467(12) 0.047(6) Uani 1 1 d .
C52 C 0.3058(10) 0.7434(7) 0.9352(11) 0.053(7) Uani 1 1 d .
H52A H 0.2831 0.7136 0.9209 0.063 Uiso 1 1 calc R
C53 C 0.2894(11) 0.7915(9) 0.9444(12) 0.060(7) Uani 1 1 d .
H53A H 0.2549 0.7944 0.9342 0.072 Uiso 1 1 calc R
C54 C 0.3229(12) 0.8341(9) 0.9681(13) 0.064(7) Uani 1 1 d .
H54A H 0.3118 0.8668 0.9742 0.077 Uiso 1 1 calc R
C55 C 0.3731(11) 0.8296(8) 0.9833(14) 0.066(7) Uani 1 1 d .
H55A H 0.3968 0.8593 1.0017 0.080 Uiso 1 1 calc R
C56 C 0.3901(9) 0.7816(8) 0.9721(11) 0.051(6) Uani 1 1 d .
H56A H 0.4244 0.7792 0.9819 0.061 Uiso 1 1 calc R
N3 N 0.3242(5) 0.6182(4) 0.7151(7) 0.024(3) Uani 1 1 d U
Si3 Si 0.2960(3) 0.5955(2) 0.6163(3) 0.0413(16) Uani 1 1 d U
C57 C 0.3060(9) 0.5243(6) 0.6165(12) 0.064(7) Uani 1 1 d .
H57A H 0.3456 0.5171 0.6436 0.096 Uiso 1 1 calc R
H57B H 0.2808 0.5115 0.5582 0.096 Uiso 1 1 calc R
H57C H 0.2969 0.5068 0.6476 0.096 Uiso 1 1 calc R
C58 C 0.3245(9) 0.6265(8) 0.5718(11) 0.063(7) Uani 1 1 d .
H58A H 0.3653 0.6190 0.6080 0.095 Uiso 1 1 calc R
H58B H 0.3188 0.6641 0.5688 0.095 Uiso 1 1 calc R
H58C H 0.3047 0.6128 0.5150 0.095 Uiso 1 1 calc R
C59 C 0.2173(8) 0.6081(7) 0.5407(11) 0.051(6) Uani 1 1 d .
H59A H 0.2103 0.6454 0.5290 0.076 Uiso 1 1 calc R
H59B H 0.2014 0.5962 0.5657 0.076 Uiso 1 1 calc R
H59C H 0.1991 0.5893 0.4879 0.076 Uiso 1 1 calc R
N4 N 0.3279(6) 0.6307(5) 0.9080(9) 0.043(5) Uani 1 1 d .
Si4 Si 0.3259(2) 0.60157(19) 0.9813(3) 0.0433(17) Uani 1 1 d .
C60 C 0.3792(9) 0.5489(8) 1.0412(13) 0.069(7) Uani 1 1 d .
H60A H 0.3815 0.5296 1.0034 0.103 Uiso 1 1 calc R
H60B H 0.3677 0.5254 1.0643 0.103 Uiso 1 1 calc R
H60C H 0.4164 0.5640 1.0874 0.103 Uiso 1 1 calc R
C61 C 0.3410(9) 0.6455(7) 1.0634(11) 0.055(7) Uani 1 1 d .
H61A H 0.3130 0.6736 1.0367 0.083 Uiso 1 1 calc R
H61B H 0.3793 0.6602 1.0959 0.083 Uiso 1 1 calc R
H61C H 0.3390 0.6259 1.1013 0.083 Uiso 1 1 calc R
C62 C 0.2531(8) 0.5767(8) 0.9203(11) 0.055(6) Uani 1 1 d .
H62A H 0.2266 0.6059 0.8988 0.082 Uiso 1 1 calc R
H62B H 0.2513 0.5549 0.9567 0.082 Uiso 1 1 calc R
H62C H 0.2426 0.5559 0.8728 0.082 Uiso 1 1 calc R

loop_
_atom_site_aniso_label
_atom_site_aniso_U_11
_atom_site_aniso_U_22
_atom_site_aniso_U_33
_atom_site_aniso_U_23
_atom_site_aniso_U_13
_atom_site_aniso_U_12
Sm1 0.0423(8) 0.0284(7) 0.0384(7) 0.0001(6) 0.0264(6) -0.0010(6)
C1 0.015(11) 0.010(9) 0.032(11) 0.005(8) 0.001(10) 0.004(8)
P1 0.041(4) 0.034(3) 0.040(3) 0.000(3) 0.024(3) 0.001(3)
P2 0.044(4) 0.032(3) 0.037(3) 0.001(3) 0.025(3) 0.000(3)
C2 0.034(14) 0.036(12) 0.020(12) -0.010(10) 0.006(11) 0.003(10)
C3 0.050(17) 0.049(14) 0.046(14) 0.002(11) 0.034(14) -0.013(12)
C4 0.075(19) 0.062(15) 0.10(2) -0.018(15) 0.082(19) -0.027(13)
C5 0.10(2) 0.058(15) 0.070(18) -0.027(13) 0.070(17) -0.030(14)
C6 0.08(2) 0.038(13) 0.047(15) -0.016(11) 0.049(15) -0.017(12)
C7 0.039(15) 0.068(16) 0.052(15) 0.008(13) 0.034(14) 0.001(11)
C8 0.058(17) 0.041(13) 0.033(13) 0.020(11) 0.030(13) 0.025(11)
C9 0.09(2) 0.039(14) 0.063(17) 0.010(12) 0.067(17) -0.009(11)
C10 0.067(18) 0.057(15) 0.029(14) 0.005(11) 0.037(14) -0.011(13)
C11 0.042(17) 0.024(13) 0.048(16) 0.016(12) -0.003(14) -0.001(11)
C12 0.08(2) 0.055(16) 0.09(2) 0.002(15) 0.06(2) 0.007(13)
C13 0.046(15) 0.042(13) 0.029(14) -0.003(10) 0.025(13) 0.006(11)
C14 0.034(13) 0.013(11) 0.043(13) -0.014(9) 0.031(12) -0.008(8)
C15 0.032(14) 0.051(14) 0.049(15) -0.006(12) 0.018(13) -0.010(11)
C16 0.09(2) 0.063(18) 0.077(18) -0.022(14) 0.057(17) -0.035(15)
C17 0.067(19) 0.07(2) 0.066(18) -0.007(14) 0.041(16) -0.020(14)
C18 0.065(18) 0.031(13) 0.075(18) 0.009(12) 0.039(16) -0.012(11)
C19 0.033(14) 0.050(15) 0.042(13) 0.000(11) 0.019(12) -0.012(10)
C20 0.050(17) 0.030(12) 0.032(13) 0.004(10) 0.020(14) -0.012(10)
C21 0.047(16) 0.024(12) 0.066(18) -0.011(11) 0.033(15) -0.013(10)
C22 0.07(2) 0.045(14) 0.052(17) 0.008(13) 0.044(16) 0.013(13)
C23 0.09(3) 0.053(16) 0.048(18) -0.002(13) 0.04(2) -0.019(15)
C24 0.06(2) 0.075(18) 0.036(17) -0.024(14) 0.013(16) -0.046(15)
C25 0.028(17) 0.094(18) 0.070(19) 0.010(15) 0.036(15) 0.003(13)
N1 0.041(11) 0.012(8) 0.034(9) 0.002(7) 0.028(8) -0.004(7)
Si1 0.050(4) 0.022(3) 0.044(4) 0.009(3) 0.030(4) 0.005(3)
C26 0.038(15) 0.042(13) 0.070(16) 0.006(11) 0.020(13) 0.016(10)
C27 0.040(14) 0.037(11) 0.041(13) 0.016(10) 0.023(12) 0.012(10)
C28 0.09(2) 0.038(13) 0.052(14) 0.005(11) 0.046(15) 0.006(11)
N2 0.033(12) 0.034(9) 0.028(10) -0.019(7) 0.008(9) -0.008(7)
Si2 0.048(4) 0.027(3) 0.049(4) 0.003(3) 0.028(3) 0.004(3)
C29 0.055(17) 0.072(16) 0.073(17) 0.010(13) 0.038(15) 0.004(12)
C30 0.066(17) 0.034(12) 0.081(16) 0.018(11) 0.050(14) 0.012(10)
C31 0.060(16) 0.049(13) 0.036(12) 0.012(10) 0.026(12) 0.010(11)
C32 0.038(14) 0.035(12) 0.041(13) 0.005(10) 0.025(11) 0.010(9)
P3 0.045(4) 0.029(3) 0.037(3) -0.001(3) 0.024(3) 0.000(3)
P4 0.039(4) 0.027(3) 0.039(3) -0.003(2) 0.023(3) -0.001(2)
C33 0.061(17) 0.041(13) 0.041(13) 0.001(10) 0.044(14) 0.003(12)
C34 0.062(18) 0.055(15) 0.065(16) 0.022(13) 0.042(15) 0.032(13)
C35 0.073(19) 0.040(14) 0.043(14) 0.006(11) 0.036(14) 0.007(12)
C36 0.075(19) 0.041(13) 0.048(15) 0.009(11) 0.049(16) 0.002(13)
C37 0.049(17) 0.065(15) 0.010(11) 0.005(11) 0.000(12) -0.008(13)
C38 0.034(15) 0.059(15) 0.022(12) 0.000(11) 0.012(12) 0.002(11)
C39 0.039(14) 0.048(13) 0.016(10) 0.013(10) 0.017(11) 0.001(11)
C40 0.068(18) 0.027(12) 0.050(14) -0.009(11) 0.037(14) 0.011(11)
C41 0.09(2) 0.026(13) 0.069(18) 0.007(13) 0.060(17) 0.017(14)
C42 0.064(19) 0.049(15) 0.058(16) -0.027(13) 0.037(15) -0.001(13)
C43 0.029(16) 0.10(2) 0.055(15) 0.017(15) 0.031(13) -0.001(14)
C44 0.042(16) 0.026(11) 0.057(15) -0.014(11) 0.023(14) -0.014(11)
C45 0.042(14) 0.037(13) 0.025(13) 0.006(10) 0.021(12) 0.000(11)
C46 0.055(17) 0.037(14) 0.059(16) -0.002(12) 0.037(15) 0.000(12)
C47 0.06(2) 0.063(16) 0.059(17) 0.007(15) 0.031(16) 0.002(14)
C48 0.051(17) 0.057(16) 0.071(19) 0.030(15) 0.035(16) 0.029(14)
C49 0.10(2) 0.071(19) 0.048(17) -0.003(14) 0.038(19) -0.018(16)
C50 0.030(15) 0.072(16) 0.056(16) -0.001(14) 0.025(14) 0.012(12)
C51 0.044(16) 0.047(14) 0.034(13) -0.008(10) 0.019(13) -0.001(12)
C52 0.09(2) 0.037(14) 0.038(14) 0.012(10) 0.043(15) 0.011(12)
C53 0.11(2) 0.046(15) 0.053(15) 0.010(12) 0.065(16) 0.028(15)
C54 0.09(2) 0.046(17) 0.055(16) 0.014(12) 0.046(17) 0.031(15)
C55 0.08(2) 0.045(16) 0.080(18) -0.021(12) 0.058(17) -0.018(13)
C56 0.059(16) 0.044(14) 0.033(13) -0.010(11) 0.023(13) -0.023(13)
N3 0.026(9) 0.011(7) 0.030(7) -0.015(7) 0.016(7) -0.013(7)
Si3 0.056(4) 0.037(3) 0.040(3) 0.000(3) 0.035(4) -0.002(3)
C57 0.10(2) 0.035(13) 0.073(16) -0.034(11) 0.063(16) -0.017(12)
C58 0.100(19) 0.076(16) 0.054(14) -0.030(12) 0.069(15) -0.020(13)
C59 0.068(17) 0.060(15) 0.040(12) 0.003(10) 0.042(13) 0.007(11)
N4 0.045(11) 0.027(9) 0.042(10) -0.002(7) 0.023(9) -0.004(7)
Si4 0.051(4) 0.034(3) 0.042(4) 0.005(3) 0.029(3) 0.002(3)
C60 0.052(17) 0.090(18) 0.070(16) 0.014(13) 0.043(14) -0.007(12)
C61 0.074(18) 0.040(12) 0.043(13) 0.021(10) 0.035(13) 0.012(11)
C62 0.046(15) 0.075(16) 0.046(13) -0.006(12) 0.032(12) -0.028(11)

loop_
_atom_type_symbol
_atom_type_description
_atom_type_scat_dispersion_real
_atom_type_scat_dispersion_imag
_atom_type_scat_source
C C 0.0033 0.0016 'International Tables Vol C Tables 4.2.6.8 and 6.1.1.4'
H H 0.0000 0.0000 'International Tables Vol C Tables 4.2.6.8 and 6.1.1.4'
N N 0.0061 0.0033 'International Tables Vol C Tables 4.2.6.8 and 6.1.1.4'
Si Si 0.0817 0.0704 'International Tables Vol C Tables 4.2.6.8 and 6.1.1.4'
P P 0.1023 0.0942 'International Tables Vol C Tables 4.2.6.8 and 6.1.1.4'
Sm Sm -0.1638 3.4418 'International Tables Vol C Tables 4.2.6.8 and 6.1.1.4'

loop_
_geom_angle_atom_site_label_1
_geom_angle_atom_site_label_2
_geom_angle_atom_site_label_3
_geom_angle
C1 Sm1 N4 118.4(6)
C1 Sm1 N3 131.4(5)
N4 Sm1 N3 108.4(5)
C1 Sm1 N1 64.2(4)
N4 Sm1 N1 107.0(4)
N3 Sm1 N1 114.7(4)
C1 Sm1 N2 64.1(5)
N4 Sm1 N2 103.7(4)
N3 Sm1 N2 93.8(4)
N1 Sm1 N2 127.6(4)
C1 Sm1 C32 158.8(5)
N4 Sm1 C32 60.6(5)
N3 Sm1 C32 60.2(4)
N1 Sm1 C32 95.3(5)
N2 Sm1 C32 137.0(5)
P1 C1 P2 164.8(11)
P1 C1 Sm1 95.8(7)
P2 C1 Sm1 97.1(7)
N1 P1 C1 106.6(8)
N1 P1 C2 112.3(9)
C1 P1 C2 111.8(9)
N1 P1 C8 110.6(8)
C1 P1 C8 114.4(9)
C2 P1 C8 101.3(9)
N2 P2 C1 104.9(8)
N2 P2 C20 114.7(10)
C1 P2 C20 112.5(8)
N2 P2 C14 113.0(8)
C1 P2 C14 115.5(9)
C20 P2 C14 96.7(9)
C3 C2 C7 118(2)
C3 C2 P1 123.9(16)
C7 C2 P1 117.4(17)
C4 C3 C2 121(2)
C3 C4 C5 121(2)
C6 C5 C4 121(2)
C5 C6 C7 119(2)
C6 C7 C2 120(2)
C13 C8 C9 119.8(18)
C13 C8 P1 123.8(17)
C9 C8 P1 116.2(16)
C10 C9 C8 120(2)
C11 C10 C9 118(2)
C10 C11 C12 122(2)
C11 C12 C13 118(2)
C8 C13 C12 121.1(19)
C15 C14 C19 119.0(18)
C15 C14 P2 121.0(14)
C19 C14 P2 119.9(15)
C14 C15 C16 121(2)
C17 C16 C15 119(3)
C16 C17 C18 122(2)
C19 C18 C17 118(2)
C18 C19 C14 120(2)
C25 C20 C21 119.4(19)
C25 C20 P2 121(2)
C21 C20 P2 119.3(17)
C22 C21 C20 116(2)
C23 C22 C21 124(2)
C22 C23 C24 118(2)
C25 C24 C23 122(3)
C24 C25 C20 121(2)
P1 N1 Si1 126.2(8)
P1 N1 Sm1 93.1(5)
Si1 N1 Sm1 139.1(7)
N1 Si1 C26 114.0(9)
N1 Si1 C28 110.8(8)
C26 Si1 C28 107.5(10)
N1 Si1 C27 111.5(7)
C26 Si1 C27 104.6(9)
C28 Si1 C27 108.2(9)
P2 N2 Si2 133.8(9)
P2 N2 Sm1 93.7(6)
Si2 N2 Sm1 129.6(7)
N2 Si2 C29 105.4(8)
N2 Si2 C31 116.1(7)
C29 Si2 C31 108.3(10)
N2 Si2 C30 115.5(9)
C29 Si2 C30 106.0(9)
C31 Si2 C30 105.1(8)
P4 C32 P3 137.9(11)
P4 C32 Sm1 83.3(7)
P3 C32 Sm1 83.8(6)
N3 P3 C32 110.9(8)
N3 P3 C39 112.4(8)
C32 P3 C39 114.2(8)
N3 P3 C33 111.9(8)
C32 P3 C33 103.3(9)
C39 P3 C33 103.6(10)
N4 P4 C32 111.1(8)
N4 P4 C45 108.3(8)
C32 P4 C45 117.9(9)
N4 P4 C51 112.6(10)
C32 P4 C51 100.2(9)
C45 P4 C51 106.5(9)
C38 C33 C34 120.8(19)
C38 C33 P3 123.3(17)
C34 C33 P3 115.5(18)
C35 C34 C33 116(2)
C36 C35 C34 122(2)
C37 C36 C35 122(2)
C36 C37 C38 116(2)
C33 C38 C37 122(2)
C44 C39 C40 115.9(18)
C44 C39 P3 123.4(16)
C40 C39 P3 120.3(15)
C41 C40 C39 118.7(19)
C40 C41 C42 124(2)
C43 C42 C41 120(2)
C42 C43 C44 119(2)
C39 C44 C43 122.4(19)
C50 C45 C46 116.1(18)
C50 C45 P4 124.6(16)
C46 C45 P4 119.3(16)
C47 C46 C45 123(2)
C46 C47 C48 121(2)
C49 C48 C47 118(2)
C48 C49 C50 123(2)
C45 C50 C49 120(2)
C56 C51 C52 119(2)
C56 C51 P4 123(2)
C52 C51 P4 118.3(16)
C53 C52 C51 121(2)
C54 C53 C52 120(2)
C53 C54 C55 120(2)
C54 C55 C56 122(2)
C51 C56 C55 119(2)
P3 N3 Si3 131.5(9)
P3 N3 Sm1 104.7(6)
Si3 N3 Sm1 120.5(6)
N3 Si3 C58 115.3(7)
N3 Si3 C57 112.1(8)
C58 Si3 C57 106.9(10)
N3 Si3 C59 107.7(7)
C58 Si3 C59 107.2(9)
C57 Si3 C59 107.2(9)
P4 N4 Si4 125.5(9)
P4 N4 Sm1 104.2(7)
Si4 N4 Sm1 130.3(7)
N4 Si4 C62 106.1(8)
N4 Si4 C61 115.2(8)
C62 Si4 C61 107.8(10)
N4 Si4 C60 112.0(9)
C62 Si4 C60 111.3(9)
C61 Si4 C60 104.5(9)

loop_
_geom_bond_atom_site_label_1
_geom_bond_atom_site_label_2
_geom_bond_distance
Sm1 C1 2.404(17)
Sm1 N4 2.439(14)
Sm1 N3 2.481(13)
Sm1 N1 2.497(13)
Sm1 N2 2.506(13)
Sm1 C32 2.943(18)
C1 P1 1.637(15)
C1 P2 1.650(15)
P1 N1 1.610(14)
P1 C2 1.84(2)
P1 C8 1.869(19)
P2 N2 1.636(15)
P2 C20 1.836(19)
P2 C14 1.845(18)
C2 C3 1.36(3)
C2 C7 1.43(2)
C3 C4 1.34(3)
C4 C5 1.38(3)
C5 C6 1.35(3)
C6 C7 1.39(3)
C8 C13 1.35(2)
C8 C9 1.40(3)
C9 C10 1.39(2)
C10 C11 1.36(3)
C11 C12 1.39(3)
C12 C13 1.39(3)
C14 C15 1.35(3)
C14 C19 1.41(2)
C15 C16 1.40(3)
C16 C17 1.34(3)
C17 C18 1.38(3)
C18 C19 1.37(3)
C20 C25 1.38(3)
C20 C21 1.46(3)
C21 C22 1.41(3)
C22 C23 1.34(3)
C23 C24 1.38(3)
C24 C25 1.36(3)
N1 Si1 1.742(12)
Si1 C26 1.86(2)
Si1 C28 1.876(19)
Si1 C27 1.881(17)
N2 Si2 1.701(15)
Si2 C29 1.89(2)
Si2 C31 1.887(18)
Si2 C30 1.91(2)
C32 P4 1.723(19)
C32 P3 1.757(19)
P3 N3 1.579(12)
P3 C39 1.788(19)
P3 C33 1.835(19)
P4 N4 1.608(15)
P4 C45 1.798(19)
P4 C51 1.82(2)
C33 C38 1.36(3)
C33 C34 1.41(3)
C34 C35 1.40(3)
C35 C36 1.38(3)
C36 C37 1.36(3)
C37 C38 1.42(3)
C39 C44 1.39(2)
C39 C40 1.46(2)
C40 C41 1.35(3)
C41 C42 1.36(3)
C42 C43 1.35(3)
C43 C44 1.40(3)
C45 C50 1.39(2)
C45 C46 1.39(2)
C46 C47 1.36(3)
C47 C48 1.38(3)
C48 C49 1.33(3)
C49 C50 1.42(3)
C51 C56 1.39(3)
C51 C52 1.41(3)
C52 C53 1.40(3)
C53 C54 1.36(3)
C54 C55 1.38(3)
C55 C56 1.43(3)
N3 Si3 1.742(13)
Si3 C58 1.84(2)
Si3 C57 1.858(17)
Si3 C59 1.878(19)
N4 Si4 1.754(16)
Si4 C62 1.839(18)
Si4 C61 1.845(19)
Si4 C60 1.85(2)
